data_7238729
loop_
_publ_author_name
'Safin, Damir A.'
'Robeyns, Koen'
'Garcia, Yann'

_publ_section_title
;
 Solid-state thermo- and photochromism in
 N,N&#x2032;-bis(5-X-salicylidene)diamines (X = H, Br)
;
_journal_issue 30
_journal_name_full 'RSC Advances'
_journal_page_first 11379
_journal_paper_doi 10.1039/c2ra21631k
_journal_volume 2
_journal_year 2012
_chemical_formula_moiety 'C20 H16 N2 O2'
_chemical_formula_sum 'C20 H16 N2 O2'
_chemical_formula_weight 316.35
_space_group_IT_number 14
_space_group_name_Hall '-P 2ybc'
_space_group_name_H-M_alt 'P 1 21/c 1'
_symmetry_cell_setting monoclinic
_symmetry_space_group_name_Hall '-P 2ybc'
_symmetry_space_group_name_H-M 'P 1 21/c 1'
_atom_sites_solution_hydrogens geom
_atom_sites_solution_primary direct
_atom_sites_solution_secondary difmap
_audit_creation_method SHELXL-97
_cell_angle_alpha 90.00
_cell_angle_beta 95.732(5)
_cell_angle_gamma 90.00
_cell_formula_units_Z 4
_cell_length_a 7.3048(4)
_cell_length_b 6.2025(3)
_cell_length_c 35.783(2)
_cell_measurement_reflns_used 3684
_cell_measurement_temperature 297(2)
_cell_measurement_theta_max 25.3978
_cell_measurement_theta_min 2.2835
_cell_volume 1613.15(15)
_computing_cell_refinement
;
CrysAlisPro, Oxford Diffraction Ltd.,
Version 1.171.34.40 (release 27-08-2010 CrysAlis171 .NET)
(compiled Aug 27 2010,11:50:40)
;
_computing_data_collection
;
CrysAlisPro, Oxford Diffraction Ltd.,
Version 1.171.34.40 (release 27-08-2010 CrysAlis171 .NET)
(compiled Aug 27 2010,11:50:40)
;
_computing_data_reduction
;
CrysAlisPro, Oxford Diffraction Ltd.,
Version 1.171.34.40 (release 27-08-2010 CrysAlis171 .NET)
(compiled Aug 27 2010,11:50:40)
;
_computing_molecular_graphics PLATON
_computing_structure_refinement 'SHELXL-97 (Sheldrick, 1997)'
_computing_structure_solution 'SHELXS-97 (Sheldrick, 1990)'
_diffrn_ambient_temperature 297(2)
_diffrn_detector_area_resol_mean 6.66
_diffrn_measured_fraction_theta_full 0.994
_diffrn_measured_fraction_theta_max 0.990
_diffrn_measurement_device_type 'MAR345 image plate'
_diffrn_measurement_method '250 images, \D\F 0.75\%'
_diffrn_radiation_monochromator 'Zr filter'
_diffrn_radiation_source 'RU200 rotating anode'
_diffrn_radiation_type MoK\a
_diffrn_radiation_wavelength 0.71073
_diffrn_reflns_av_R_equivalents 0.0000
_diffrn_reflns_av_sigmaI/netI 0.0552
_diffrn_reflns_limit_h_max 8
_diffrn_reflns_limit_h_min -8
_diffrn_reflns_limit_k_max 7
_diffrn_reflns_limit_k_min -7
_diffrn_reflns_limit_l_max 42
_diffrn_reflns_limit_l_min -7
_diffrn_reflns_number 2997
_diffrn_reflns_theta_full 25.00
_diffrn_reflns_theta_max 25.50
_diffrn_reflns_theta_min 2.92
_exptl_absorpt_coefficient_mu 0.085
_exptl_absorpt_correction_T_max 1.00000
_exptl_absorpt_correction_T_min 0.96751
_exptl_absorpt_correction_type multi-scan
_exptl_absorpt_process_details
;
CrysAlisPro, Oxford Diffraction Ltd.,
Version 1.171.34.40 (release 27-08-2010 CrysAlis171 .NET)
(compiled Aug 27 2010,11:50:40)
Empirical absorption correction using spherical harmonics,
implemented in SCALE3 ABSPACK scaling algorithm.
;
_exptl_crystal_colour colourless
_exptl_crystal_density_diffrn 1.303
_exptl_crystal_density_method 'not measured'
_exptl_crystal_description plate
_exptl_crystal_F_000 664
_exptl_crystal_size_max 0.50
_exptl_crystal_size_mid 0.20
_exptl_crystal_size_min 0.03
_refine_diff_density_max 0.207
_refine_diff_density_min -0.267
_refine_diff_density_rms 0.060
_refine_ls_extinction_coef 0.017(3)
_refine_ls_extinction_expression Fc^*^=kFc[1+0.001xFc^2^\l^3^/sin(2\q)]^-1/4^
_refine_ls_extinction_method SHELXL
_refine_ls_goodness_of_fit_ref 1.002
_refine_ls_hydrogen_treatment constr
_refine_ls_matrix_type full
_refine_ls_number_parameters 221
_refine_ls_number_reflns 2989
_refine_ls_number_restraints 0
_refine_ls_restrained_S_all 1.002
_refine_ls_R_factor_all 0.0726
_refine_ls_R_factor_gt 0.0491
_refine_ls_shift/su_max 0.000
_refine_ls_shift/su_mean 0.000
_refine_ls_structure_factor_coef Fsqd
_refine_ls_weighting_details 'calc w=1/[\s^2^(Fo^2^)+(0.0751P)^2^+0.0696P] where P=(Fo^2^+2Fc^2^)/3'
_refine_ls_weighting_scheme calc
_refine_ls_wR_factor_gt 0.1170
_refine_ls_wR_factor_ref 0.1314
_reflns_number_gt 2258
_reflns_number_total 2989
_reflns_threshold_expression >2sigma(I)
_cod_data_source_file c2ra21631k.txt
_cod_data_source_block safin21
_cod_original_cell_volume 1613.17(16)
_cod_original_sg_symbol_H-M 'P 21/c'
_cod_database_code 7238729

loop_
_symmetry_equiv_pos_as_xyz
'x, y, z'
'-x, y+1/2, -z+1/2'
'-x, -y, -z'
'x, -y-1/2, z-1/2'

loop_
_atom_site_label
_atom_site_type_symbol
_atom_site_fract_x
_atom_site_fract_y
_atom_site_fract_z
_atom_site_U_iso_or_equiv
_atom_site_adp_type
_atom_site_occupancy
_atom_site_symmetry_multiplicity
_atom_site_calc_flag
_atom_site_refinement_flags
C1 C 0.7767(3) 0.7869(4) 0.08898(6) 0.0451(5) Uani 1 1 d .
H1 H 0.7283 0.9253 0.0897 0.054 Uiso 1 1 calc R
C2 C 0.8250(3) 0.6758(4) 0.12240(6) 0.0462(6) Uani 1 1 d .
C3 C 0.9032(4) 0.4690(4) 0.12101(7) 0.0525(6) Uani 1 1 d .
H3 H 0.9365 0.3933 0.1431 0.063 Uiso 1 1 calc R
C4 C 0.9303(4) 0.3788(4) 0.08666(7) 0.0523(6) Uani 1 1 d .
H4 H 0.9826 0.2424 0.0859 0.063 Uiso 1 1 calc R
C5 C 0.8813(4) 0.4872(4) 0.05355(7) 0.0482(6) Uani 1 1 d .
H5 H 0.9017 0.4247 0.0307 0.058 Uiso 1 1 calc R
C6 C 0.8004(3) 0.6923(4) 0.05443(6) 0.0450(6) Uani 1 1 d .
N7 N 0.7527(3) 0.8129(3) 0.02103(5) 0.0475(5) Uani 1 1 d .
C8 C 0.6865(3) 0.7162(4) -0.00920(7) 0.0477(6) Uani 1 1 d .
H8 H 0.6537 0.5718 -0.0077 0.057 Uiso 1 1 calc R
C9 C 0.6607(3) 0.8216(4) -0.04548(7) 0.0443(6) Uani 1 1 d .
C10 C 0.5872(4) 0.7076(4) -0.07747(7) 0.0507(6) Uani 1 1 d .
H10 H 0.5425 0.5688 -0.0746 0.061 Uiso 1 1 calc R
C11 C 0.5796(4) 0.7956(4) -0.11285(7) 0.0570(7) Uani 1 1 d .
H11 H 0.5300 0.7180 -0.1337 0.068 Uiso 1 1 calc R
C12 C 0.6479(4) 1.0038(4) -0.11696(7) 0.0583(7) Uani 1 1 d .
H12 H 0.6451 1.0637 -0.1408 0.070 Uiso 1 1 calc R
C13 C 0.7193(4) 1.1221(4) -0.08624(7) 0.0543(6) Uani 1 1 d .
H13 H 0.7651 1.2600 -0.0895 0.065 Uiso 1 1 calc R
C14 C 0.7228(3) 1.0350(4) -0.05039(7) 0.0463(6) Uani 1 1 d .
O15 O 0.7893(3) 1.1564(3) -0.02052(5) 0.0645(6) Uani 1 1 d .
H15 H 0.7981 1.0819 -0.0015 0.097 Uiso 1 1 calc R
N16 N 0.7962(3) 0.7863(3) 0.15659(5) 0.0500(5) Uani 1 1 d .
C17 C 0.8171(3) 0.6912(4) 0.18846(7) 0.0480(6) Uani 1 1 d .
H17 H 0.8543 0.5478 0.1894 0.058 Uiso 1 1 calc R
C18 C 0.7850(3) 0.7992(4) 0.22315(6) 0.0442(6) Uani 1 1 d .
C19 C 0.8152(4) 0.6897(4) 0.25738(7) 0.0545(7) Uani 1 1 d .
H19 H 0.8611 0.5498 0.2576 0.065 Uiso 1 1 calc R
C20 C 0.7785(4) 0.7841(5) 0.29085(7) 0.0633(8) Uani 1 1 d .
H20 H 0.8007 0.7094 0.3134 0.076 Uiso 1 1 calc R
C21 C 0.7077(4) 0.9927(5) 0.29028(8) 0.0650(8) Uani 1 1 d .
H21 H 0.6803 1.0564 0.3126 0.078 Uiso 1 1 calc R
C22 C 0.6777(4) 1.1063(4) 0.25704(7) 0.0560(7) Uani 1 1 d .
H22 H 0.6308 1.2457 0.2571 0.067 Uiso 1 1 calc R
C23 C 0.7172(4) 1.0131(4) 0.22347(7) 0.0477(6) Uani 1 1 d .
O24 O 0.6904(3) 1.1309(3) 0.19144(5) 0.0652(6) Uani 1 1 d .
H24 H 0.7169 1.0580 0.1736 0.098 Uiso 1 1 calc R

loop_
_atom_site_aniso_label
_atom_site_aniso_U_11
_atom_site_aniso_U_22
_atom_site_aniso_U_33
_atom_site_aniso_U_23
_atom_site_aniso_U_13
_atom_site_aniso_U_12
C1 0.0466(13) 0.0412(12) 0.0487(14) -0.0008(11) 0.0103(11) 0.0006(11)
C2 0.0438(13) 0.0492(13) 0.0466(14) -0.0016(11) 0.0087(12) 0.0006(11)
C3 0.0566(16) 0.0498(14) 0.0514(15) 0.0018(11) 0.0067(12) 0.0064(12)
C4 0.0511(15) 0.0451(12) 0.0616(16) -0.0052(12) 0.0110(13) 0.0071(12)
C5 0.0491(14) 0.0481(13) 0.0487(14) -0.0083(11) 0.0119(12) -0.0019(12)
C6 0.0460(14) 0.0458(13) 0.0441(14) -0.0023(11) 0.0099(11) -0.0018(11)
N7 0.0511(12) 0.0505(11) 0.0421(12) -0.0040(9) 0.0104(9) 0.0015(10)
C8 0.0461(14) 0.0471(12) 0.0515(15) -0.0030(12) 0.0126(11) -0.0029(11)
C9 0.0404(13) 0.0484(13) 0.0450(14) -0.0054(11) 0.0083(11) 0.0037(11)
C10 0.0474(14) 0.0491(13) 0.0554(16) -0.0080(12) 0.0046(12) -0.0033(12)
C11 0.0571(16) 0.0667(17) 0.0456(15) -0.0109(13) -0.0021(12) 0.0085(14)
C12 0.0585(17) 0.0663(17) 0.0504(16) 0.0045(13) 0.0078(13) 0.0119(15)
C13 0.0575(16) 0.0505(13) 0.0560(16) 0.0028(12) 0.0110(13) 0.0029(13)
C14 0.0430(14) 0.0458(13) 0.0510(14) -0.0063(11) 0.0088(11) -0.0006(11)
O15 0.0878(15) 0.0488(9) 0.0560(11) -0.0081(8) 0.0030(11) -0.0099(10)
N16 0.0549(13) 0.0524(11) 0.0435(12) -0.0029(10) 0.0079(9) 0.0034(10)
C17 0.0487(15) 0.0485(13) 0.0474(14) 0.0003(11) 0.0074(11) 0.0025(11)
C18 0.0425(14) 0.0483(13) 0.0416(13) 0.0029(11) 0.0030(10) -0.0015(11)
C19 0.0578(16) 0.0544(15) 0.0506(16) 0.0066(12) 0.0031(12) 0.0005(13)
C20 0.0680(18) 0.0785(19) 0.0427(15) 0.0101(13) 0.0031(14) -0.0094(16)
C21 0.0675(19) 0.079(2) 0.0488(16) -0.0139(14) 0.0073(13) -0.0121(16)
C22 0.0562(16) 0.0588(15) 0.0534(16) -0.0065(13) 0.0071(13) 0.0000(13)
C23 0.0477(15) 0.0522(13) 0.0427(13) 0.0006(11) 0.0026(11) -0.0026(12)
O24 0.0903(15) 0.0542(9) 0.0506(11) 0.0041(9) 0.0054(11) 0.0151(10)

loop_
_atom_type_symbol
_atom_type_description
_atom_type_scat_dispersion_real
_atom_type_scat_dispersion_imag
_atom_type_scat_source
C C 0.0033 0.0016 'International Tables Vol C Tables 4.2.6.8 and 6.1.1.4'
H H 0.0000 0.0000 'International Tables Vol C Tables 4.2.6.8 and 6.1.1.4'
N N 0.0061 0.0033 'International Tables Vol C Tables 4.2.6.8 and 6.1.1.4'
O O 0.0106 0.0060 'International Tables Vol C Tables 4.2.6.8 and 6.1.1.4'

loop_
_geom_angle_atom_site_label_1
_geom_angle_atom_site_label_2
_geom_angle_atom_site_label_3
_geom_angle
C6 C1 C2 120.6(2)
C6 C1 H1 119.7
C2 C1 H1 119.7
C1 C2 C3 119.3(2)
C1 C2 N16 116.7(2)
C3 C2 N16 124.0(2)
C4 C3 C2 119.6(2)
C4 C3 H3 120.2
C2 C3 H3 120.2
C5 C4 C3 121.3(2)
C5 C4 H4 119.4
C3 C4 H4 119.4
C4 C5 C6 119.8(2)
C4 C5 H5 120.1
C6 C5 H5 120.1
C1 C6 C5 119.4(2)
C1 C6 N7 118.8(2)
C5 C6 N7 121.7(2)
C8 N7 C6 120.0(2)
N7 C8 C9 123.1(2)
N7 C8 H8 118.4
C9 C8 H8 118.4
C10 C9 C14 118.1(2)
C10 C9 C8 120.5(2)
C14 C9 C8 121.2(2)
C11 C10 C9 121.8(2)
C11 C10 H10 119.1
C9 C10 H10 119.1
C10 C11 C12 118.8(2)
C10 C11 H11 120.6
C12 C11 H11 120.6
C13 C12 C11 121.2(2)
C13 C12 H12 119.4
C11 C12 H12 119.4
C12 C13 C14 119.9(2)
C12 C13 H13 120.0
C14 C13 H13 120.0
O15 C14 C13 118.9(2)
O15 C14 C9 121.0(2)
C13 C14 C9 120.1(2)
C14 O15 H15 109.5
C17 N16 C2 121.64(19)
N16 C17 C18 122.3(2)
N16 C17 H17 118.8
C18 C17 H17 118.8
C19 C18 C23 118.2(2)
C19 C18 C17 120.0(2)
C23 C18 C17 121.7(2)
C20 C19 C18 121.7(2)
C20 C19 H19 119.2
C18 C19 H19 119.2
C19 C20 C21 119.0(2)
C19 C20 H20 120.5
C21 C20 H20 120.5
C22 C21 C20 120.9(3)
C22 C21 H21 119.6
C20 C21 H21 119.6
C21 C22 C23 120.2(3)
C21 C22 H22 119.9
C23 C22 H22 119.9
O24 C23 C22 118.7(2)
O24 C23 C18 121.3(2)
C22 C23 C18 120.0(2)
C23 O24 H24 109.5

loop_
_geom_bond_atom_site_label_1
_geom_bond_atom_site_label_2
_geom_bond_distance
C1 C6 1.395(3)
C1 C2 1.395(3)
C1 H1 0.9300
C2 C3 1.407(3)
C2 N16 1.436(3)
C3 C4 1.383(3)
C3 H3 0.9300
C4 C5 1.378(3)
C4 H4 0.9300
C5 C6 1.404(3)
C5 H5 0.9300
C6 N7 1.423(3)
N7 C8 1.288(3)
C8 C9 1.449(3)
C8 H8 0.9300
C9 C10 1.406(3)
C9 C14 1.416(3)
C10 C11 1.375(3)
C10 H10 0.9300
C11 C12 1.397(4)
C11 H11 0.9300
C12 C13 1.380(4)
C12 H12 0.9300
C13 C14 1.390(3)
C13 H13 0.9300
C14 O15 1.357(3)
O15 H15 0.8200
N16 C17 1.280(3)
C17 C18 1.450(3)
C17 H17 0.9300
C18 C19 1.399(3)
C18 C23 1.416(3)
C19 C20 1.383(3)
C19 H19 0.9300
C20 C21 1.393(4)
C20 H20 0.9300
C21 C22 1.381(4)
C21 H21 0.9300
C22 C23 1.389(3)
C22 H22 0.9300
C23 O24 1.357(3)
O24 H24 0.8200

loop_
_geom_torsion_atom_site_label_1
_geom_torsion_atom_site_label_2
_geom_torsion_atom_site_label_3
_geom_torsion_atom_site_label_4
_geom_torsion
C6 C1 C2 C3 1.8(4)
C6 C1 C2 N16 179.8(2)
C1 C2 C3 C4 -0.2(4)
N16 C2 C3 C4 -178.1(2)
C2 C3 C4 C5 -0.3(4)
C3 C4 C5 C6 -0.7(4)
C2 C1 C6 C5 -2.8(4)
C2 C1 C6 N7 -178.8(2)
C4 C5 C6 C1 2.3(4)
C4 C5 C6 N7 178.1(2)
C1 C6 N7 C8 -146.1(2)
C5 C6 N7 C8 38.0(4)
C6 N7 C8 C9 -170.4(2)
N7 C8 C9 C10 -179.8(2)
N7 C8 C9 C14 5.7(4)
C14 C9 C10 C11 1.9(4)
C8 C9 C10 C11 -172.8(2)
C9 C10 C11 C12 0.3(4)
C10 C11 C12 C13 -1.0(4)
C11 C12 C13 C14 -0.5(4)
C12 C13 C14 O15 -178.3(2)
C12 C13 C14 C9 2.8(4)
C10 C9 C14 O15 177.7(2)
C8 C9 C14 O15 -7.6(3)
C10 C9 C14 C13 -3.5(3)
C8 C9 C14 C13 171.2(2)
C1 C2 N16 C17 172.4(2)
C3 C2 N16 C17 -9.7(4)
C2 N16 C17 C18 -178.7(2)
N16 C17 C18 C19 -178.1(2)
N16 C17 C18 C23 4.1(4)
C23 C18 C19 C20 0.8(4)
C17 C18 C19 C20 -177.1(2)
C18 C19 C20 C21 0.7(4)
C19 C20 C21 C22 -1.3(4)
C20 C21 C22 C23 0.3(4)
C21 C22 C23 O24 -178.4(3)
C21 C22 C23 C18 1.3(4)
C19 C18 C23 O24 177.9(3)
C17 C18 C23 O24 -4.3(4)
C19 C18 C23 C22 -1.8(4)
C17 C18 C23 C22 176.1(2)
